data_7060023
loop_
_publ_author_name
'Gese, A.'
'Akter, M.'
'Schnakenburg, G.'
'Garc\'ia Alcaraz, A.'
'Espinosa Ferao, A.'
'Streubel, R.'

_publ_section_title
;
 P-Functionalized tetrathiafulvalenes from 1,3-dithiole-2-thiones?
;
_journal_issue 39
_journal_name_full 'New Journal of Chemistry'
_journal_page_first 17122
_journal_page_last 17128
_journal_paper_doi 10.1039/D0NJ02984J
_journal_volume 44
_journal_year 2020
_chemical_formula_moiety 'C15 H11 O P S3'
_chemical_formula_sum 'C15 H11 O P S3'
_chemical_formula_weight 334.39
_chemical_name_systematic AG-174-8
_space_group_crystal_system monoclinic
_space_group_IT_number 14
_space_group_name_Hall '-P 2ybc'
_space_group_name_H-M_alt 'P 1 21/c 1'
_atom_sites_solution_hydrogens geom
_atom_sites_solution_primary dual
_audit_creation_date 2017-09-22
_audit_creation_method
;
Olex2 1.2
(compiled 2017.08.10 svn.r3458 for OlexSys, GUI svn.r5381)
;
_audit_update_record
;
2020-05-04 deposited with the CCDC.	2020-09-04 downloaded from the CCDC.
;
_cell_angle_alpha 90
_cell_angle_beta 118.641(4)
_cell_angle_gamma 90
_cell_formula_units_Z 4
_cell_length_a 8.9993(5)
_cell_length_b 21.0026(9)
_cell_length_c 9.2456(5)
_cell_measurement_reflns_used 6367
_cell_measurement_temperature 123
_cell_measurement_theta_max 29.54
_cell_measurement_theta_min 2.69
_cell_volume 1533.68(15)
_computing_molecular_graphics 'Olex2 (Dolomanov et al., 2009)'
_computing_publication_material 'Olex2 (Dolomanov et al., 2009)'
_computing_structure_refinement 'ShelXL (Sheldrick, 2015)'
_computing_structure_solution 'XT (Sheldrick, 2015)'
_diffrn_ambient_temperature 123
_diffrn_detector 'image plate (34 cm diameter)'
_diffrn_detector_area_resol_mean 6.67
_diffrn_detector_type STOE
_diffrn_measured_fraction_theta_full 0.977
_diffrn_measured_fraction_theta_max 0.979
_diffrn_measurement_device '2-circle goniometer'
_diffrn_measurement_device_type 'STOE IPDS-2T'
_diffrn_measurement_method 'rotation method'
_diffrn_radiation_collimation '0.5 mm diameter, monocapillary'
_diffrn_radiation_monochromator 'plane graphite'
_diffrn_radiation_polarisn_norm 0
_diffrn_radiation_type MoK\a
_diffrn_radiation_wavelength 0.71073
_diffrn_reflns_av_R_equivalents 0.0261
_diffrn_reflns_av_unetI/netI 0.0338
_diffrn_reflns_Laue_measured_fraction_full 0.977
_diffrn_reflns_Laue_measured_fraction_max 0.979
_diffrn_reflns_limit_h_max 11
_diffrn_reflns_limit_h_min -11
_diffrn_reflns_limit_k_max 27
_diffrn_reflns_limit_k_min -24
_diffrn_reflns_limit_l_max 8
_diffrn_reflns_limit_l_min -12
_diffrn_reflns_number 7351
_diffrn_reflns_point_group_measured_fraction_full 0.977
_diffrn_reflns_point_group_measured_fraction_max 0.979
_diffrn_reflns_theta_full 25.242
_diffrn_reflns_theta_max 27.999
_diffrn_reflns_theta_min 2.691
_diffrn_source 'sealed X-ray tube, 12 x 0.4 mm long-fine focus'
_diffrn_source_current 40
_diffrn_source_power 2.00
_diffrn_source_voltage 50
_exptl_absorpt_coefficient_mu 0.578
_exptl_absorpt_correction_T_max 0.9306
_exptl_absorpt_correction_T_min 0.8079
_exptl_absorpt_correction_type integration
_exptl_crystal_colour 'clear yellow'
_exptl_crystal_colour_lustre clear
_exptl_crystal_colour_primary yellow
_exptl_crystal_density_diffrn 1.448
_exptl_crystal_description block
_exptl_crystal_F_000 688
_exptl_crystal_size_max 0.3
_exptl_crystal_size_mid 0.25
_exptl_crystal_size_min 0.2
_refine_diff_density_max 0.373
_refine_diff_density_min -0.389
_refine_diff_density_rms 0.046
_refine_ls_extinction_method none
_refine_ls_goodness_of_fit_ref 0.940
_refine_ls_hydrogen_treatment constr
_refine_ls_matrix_type full
_refine_ls_number_parameters 181
_refine_ls_number_reflns 3619
_refine_ls_number_restraints 1
_refine_ls_restrained_S_all 0.941
_refine_ls_R_factor_all 0.0381
_refine_ls_R_factor_gt 0.0267
_refine_ls_shift/su_max 0.001
_refine_ls_shift/su_mean 0.000
_refine_ls_structure_factor_coef Fsqd
_refine_ls_weighting_details
;
 w=1/[\s^2^(Fo^2^)+(0.0420P)^2^]
 where P=(Fo^2^+2Fc^2^)/3
;
_refine_ls_weighting_scheme calc
_refine_ls_wR_factor_gt 0.0656
_refine_ls_wR_factor_ref 0.0677
_reflns_Friedel_coverage 0.000
_reflns_number_gt 2861
_reflns_number_total 3619
_reflns_threshold_expression 'I > 2\s(I)'
_cod_data_source_file d0nj02984j2.cif
_cod_data_source_block 5364
_cod_depositor_comments 'Adding full bibliography for 7060022--7060023.cif.'
_cod_original_cell_volume 1533.67(15)
_cod_database_code 7060023
_shelxl_version_number 2013-2
_shelx_space_group_comment
;
The symmetry employed for this shelxl refinement is uniquely defined
by the following loop, which should always be used as a source of
symmetry information in preference to the above space-group names.
They are only intended as comments.
;
_shelx_estimated_absorpt_t_max 0.893
_shelx_estimated_absorpt_t_min 0.846
_olex2_refinement_description
;
1. Fixed Uiso
 At 1.2 times of:
  All C(H) groups
2. Rigid bond restraints
 S3, C3
 with sigma for 1-2 distances of 0.001 and sigma for 1-3 distances of 0.001
3.a Aromatic/amide H refined with riding coordinates:
 C2(H2), C5(H5), C6(H6), C7(H7), C8(H8), C9(H9), C11(H11), C12(H12), C13(H13),
 C14(H14), C15(H15)
;
_olex2_submission_special_instructions 'No special instructions were received'

loop_
_space_group_symop_operation_xyz
'x, y, z'
'-x, y+1/2, -z+1/2'
'-x, -y, -z'
'x, -y-1/2, z-1/2'

loop_
_atom_site_label
_atom_site_type_symbol
_atom_site_fract_x
_atom_site_fract_y
_atom_site_fract_z
_atom_site_U_iso_or_equiv
_atom_site_adp_type
_atom_site_occupancy
_atom_site_site_symmetry_order
_atom_site_calc_flag
_atom_site_refinement_flags_posn
_atom_site_refinement_flags_adp
_atom_site_refinement_flags_occupancy
_atom_site_disorder_assembly
_atom_site_disorder_group
S1 S 0.67242(4) 0.55482(2) 0.86592(4) 0.02566(9) Uani 1 1 d . . . . .
S2 S 0.61875(5) 0.60905(2) 1.12313(5) 0.03521(11) Uani 1 1 d . . . . .
S3 S 0.76716(5) 0.47871(2) 1.16887(5) 0.03829(12) Uani 1 1 d . U . . .
P P 0.54727(4) 0.67659(2) 0.65032(4) 0.01899(9) Uani 1 1 d . . . . .
O O 0.48801(13) 0.74146(5) 0.66045(14) 0.0281(2) Uani 1 1 d . . . . .
C1 C 0.58580(16) 0.63082(7) 0.83022(17) 0.0213(3) Uani 1 1 d . . . . .
C2 C 0.56068(19) 0.65522(8) 0.95062(19) 0.0279(3) Uani 1 1 d . . . . .
H2 H 0.5128 0.6963 0.9411 0.033 Uiso 1 1 calc R . . . .
C3 C 0.68964(16) 0.54398(8) 1.05929(18) 0.0276(3) Uani 1 1 d . U . . .
C4 C 0.39820(16) 0.63233(6) 0.47455(17) 0.0194(3) Uani 1 1 d . . . . .
C5 C 0.30368(17) 0.58248(7) 0.48852(19) 0.0256(3) Uani 1 1 d . . . . .
H5 H 0.3265 0.5675 0.5941 0.031 Uiso 1 1 calc R . . . .
C6 C 0.17582(18) 0.55490(8) 0.3467(2) 0.0322(4) Uani 1 1 d . . . . .
H6 H 0.1114 0.5208 0.3555 0.039 Uiso 1 1 calc R . . . .
C7 C 0.14197(18) 0.57683(8) 0.1934(2) 0.0320(4) Uani 1 1 d . . . . .
H7 H 0.0535 0.5579 0.0973 0.038 Uiso 1 1 calc R . . . .
C8 C 0.23578(19) 0.62617(8) 0.17819(19) 0.0302(3) Uani 1 1 d . . . . .
H8 H 0.2125 0.6409 0.0722 0.036 Uiso 1 1 calc R . . . .
C9 C 0.36393(18) 0.65399(7) 0.31890(18) 0.0244(3) Uani 1 1 d . . . . .
H9 H 0.4285 0.6879 0.3092 0.029 Uiso 1 1 calc R . . . .
C10 C 0.74664(17) 0.67740(7) 0.64926(18) 0.0227(3) Uani 1 1 d . . . . .
C11 C 0.79037(18) 0.63332(8) 0.56454(19) 0.0280(3) Uani 1 1 d . . . . .
H11 H 0.7135 0.6003 0.5037 0.034 Uiso 1 1 calc R . . . .
C12 C 0.9463(2) 0.63722(10) 0.5683(2) 0.0389(4) Uani 1 1 d . . . . .
H12 H 0.9758 0.6072 0.5094 0.047 Uiso 1 1 calc R . . . .
C13 C 1.0588(2) 0.68522(10) 0.6585(2) 0.0459(5) Uani 1 1 d . . . . .
H13 H 1.1650 0.6882 0.6604 0.055 Uiso 1 1 calc R . . . .
C14 C 1.0175(2) 0.72839(10) 0.7451(3) 0.0465(5) Uani 1 1 d . . . . .
H14 H 1.0960 0.7607 0.8079 0.056 Uiso 1 1 calc R . . . .
C15 C 0.8613(2) 0.72504(8) 0.7413(2) 0.0351(4) Uani 1 1 d . . . . .
H15 H 0.8329 0.7550 0.8011 0.042 Uiso 1 1 calc R . . . .

loop_
_atom_site_aniso_label
_atom_site_aniso_U_11
_atom_site_aniso_U_22
_atom_site_aniso_U_33
_atom_site_aniso_U_23
_atom_site_aniso_U_13
_atom_site_aniso_U_12
S1 0.02995(17) 0.02855(19) 0.02148(18) 0.00697(14) 0.01473(14) 0.00721(14)
S2 0.0406(2) 0.0503(3) 0.01986(19) -0.00413(17) 0.01862(17) -0.00932(18)
S3 0.02740(18) 0.0512(3) 0.0287(2) 0.01944(19) 0.00740(16) -0.00584(16)
P 0.02263(16) 0.01734(16) 0.02102(17) -0.00023(13) 0.01370(13) 0.00055(12)
O 0.0369(5) 0.0196(5) 0.0347(6) -0.0010(4) 0.0227(5) 0.0033(4)
C1 0.0228(6) 0.0234(7) 0.0207(7) -0.0015(5) 0.0128(5) -0.0013(5)
C2 0.0324(7) 0.0309(8) 0.0245(7) -0.0058(6) 0.0169(6) -0.0054(6)
C3 0.0188(6) 0.0411(8) 0.0200(7) 0.0048(6) 0.0069(5) -0.0078(5)
C4 0.0205(6) 0.0189(6) 0.0218(7) 0.0014(5) 0.0127(5) 0.0036(5)
C5 0.0245(6) 0.0288(7) 0.0252(7) 0.0031(6) 0.0133(6) -0.0010(5)
C6 0.0258(7) 0.0352(8) 0.0348(9) -0.0024(7) 0.0139(6) -0.0077(6)
C7 0.0227(6) 0.0386(9) 0.0280(8) -0.0064(7) 0.0068(6) 0.0016(6)
C8 0.0333(8) 0.0355(8) 0.0209(7) 0.0023(6) 0.0122(6) 0.0084(6)
C9 0.0297(7) 0.0237(7) 0.0244(7) 0.0033(6) 0.0167(6) 0.0014(5)
C10 0.0230(6) 0.0244(7) 0.0225(7) 0.0053(6) 0.0122(5) 0.0004(5)
C11 0.0262(7) 0.0356(8) 0.0247(7) 0.0041(6) 0.0143(6) 0.0058(6)
C12 0.0290(8) 0.0600(11) 0.0327(9) 0.0114(8) 0.0187(7) 0.0155(7)
C13 0.0224(7) 0.0726(14) 0.0446(11) 0.0224(10) 0.0176(7) 0.0042(8)
C14 0.0288(8) 0.0532(11) 0.0523(12) 0.0056(9) 0.0153(8) -0.0124(7)
C15 0.0323(8) 0.0337(8) 0.0399(10) -0.0031(7) 0.0177(7) -0.0076(6)

loop_
_atom_type_symbol
_atom_type_description
_atom_type_scat_dispersion_real
_atom_type_scat_dispersion_imag
_atom_type_scat_source
C C 0.0033 0.0016 'International Tables Vol C Tables 4.2.6.8 and 6.1.1.4'
H H 0.0000 0.0000 'International Tables Vol C Tables 4.2.6.8 and 6.1.1.4'
O O 0.0106 0.0060 'International Tables Vol C Tables 4.2.6.8 and 6.1.1.4'
P P 0.1023 0.0942 'International Tables Vol C Tables 4.2.6.8 and 6.1.1.4'
S S 0.1246 0.1234 'International Tables Vol C Tables 4.2.6.8 and 6.1.1.4'

loop_
_geom_angle_atom_site_label_1
_geom_angle_atom_site_label_2
_geom_angle_atom_site_label_3
_geom_angle
_geom_angle_site_symmetry_1
_geom_angle_site_symmetry_3
_geom_angle_publ_flag
C3 S1 C1 97.28(8) . . ?
C2 S2 C3 97.30(8) . . ?
O P C1 110.32(7) . . ?
O P C4 113.47(6) . . ?
O P C10 112.43(7) . . ?
C4 P C1 106.79(6) . . ?
C4 P C10 108.35(7) . . ?
C10 P C1 104.98(6) . . ?
S1 C1 P 122.34(8) . . ?
C2 C1 S1 115.64(12) . . ?
C2 C1 P 121.85(12) . . ?
S2 C2 H2 121.4 . . ?
C1 C2 S2 117.24(13) . . ?
C1 C2 H2 121.4 . . ?
S2 C3 S1 112.54(9) . . ?
S3 C3 S1 123.06(10) . . ?
S3 C3 S2 124.40(10) . . ?
C5 C4 P 122.03(11) . . ?
C5 C4 C9 119.84(13) . . ?
C9 C4 P 117.72(11) . . ?
C4 C5 H5 120.3 . . ?
C6 C5 C4 119.46(15) . . ?
C6 C5 H5 120.3 . . ?
C5 C6 H6 119.8 . . ?
C7 C6 C5 120.37(15) . . ?
C7 C6 H6 119.8 . . ?
C6 C7 H7 119.7 . . ?
C6 C7 C8 120.60(14) . . ?
C8 C7 H7 119.7 . . ?
C7 C8 H8 120.2 . . ?
C7 C8 C9 119.53(15) . . ?
C9 C8 H8 120.2 . . ?
C4 C9 H9 119.9 . . ?
C8 C9 C4 120.20(14) . . ?
C8 C9 H9 119.9 . . ?
C11 C10 P 123.42(11) . . ?
C11 C10 C15 119.74(14) . . ?
C15 C10 P 116.83(12) . . ?
C10 C11 H11 119.9 . . ?
C10 C11 C12 120.22(16) . . ?
C12 C11 H11 119.9 . . ?
C11 C12 H12 120.2 . . ?
C13 C12 C11 119.64(18) . . ?
C13 C12 H12 120.2 . . ?
C12 C13 H13 119.8 . . ?
C14 C13 C12 120.45(16) . . ?
C14 C13 H13 119.8 . . ?
C13 C14 H14 119.9 . . ?
C13 C14 C15 120.29(17) . . ?
C15 C14 H14 119.9 . . ?
C10 C15 H15 120.2 . . ?
C14 C15 C10 119.63(17) . . ?
C14 C15 H15 120.2 . . ?

loop_
_geom_bond_atom_site_label_1
_geom_bond_atom_site_label_2
_geom_bond_distance
_geom_bond_site_symmetry_2
_geom_bond_publ_flag
S1 C1 1.7372(14) . ?
S1 C3 1.7339(16) . ?
S2 C2 1.7200(17) . ?
S2 C3 1.7275(18) . ?
S3 C3 1.6476(16) . ?
P O 1.4823(10) . ?
P C1 1.8050(15) . ?
P C4 1.7930(14) . ?
P C10 1.7990(14) . ?
C1 C2 1.339(2) . ?
C2 H2 0.9500 . ?
C4 C5 1.394(2) . ?
C4 C9 1.396(2) . ?
C5 H5 0.9500 . ?
C5 C6 1.390(2) . ?
C6 H6 0.9500 . ?
C6 C7 1.379(2) . ?
C7 H7 0.9500 . ?
C7 C8 1.386(2) . ?
C8 H8 0.9500 . ?
C8 C9 1.388(2) . ?
C9 H9 0.9500 . ?
C10 C11 1.386(2) . ?
C10 C15 1.396(2) . ?
C11 H11 0.9500 . ?
C11 C12 1.390(2) . ?
C12 H12 0.9500 . ?
C12 C13 1.388(3) . ?
C13 H13 0.9500 . ?
C13 C14 1.373(3) . ?
C14 H14 0.9500 . ?
C14 C15 1.391(2) . ?
C15 H15 0.9500 . ?
